data_7132521
loop_
_publ_author_name
'Muang-Non, Phonlakrit'
'Zhou, Carmen'
'Macreadie, Lauren K.'
'White, Nicholas G.'

_publ_section_title
;
 Hydrogen-bonded frameworks containing aliphatic 3D linkers show
 high-capacity water vapour sorption.
;
_journal_issue 6
_journal_name_full 'Chemical communications (Cambridge, England)'
_journal_page_first 746
_journal_page_last 749
_journal_paper_doi 10.1039/d3cc05286a
_journal_volume 60
_journal_year 2024
_chemical_formula_moiety 'C29 H32 N8, 2(C7 H6 O4), 0.5(H2 O)'
_chemical_formula_sum 'C43 H45 N8 O8.5'
_chemical_formula_weight 809.87
_space_group_crystal_system monoclinic
_space_group_IT_number 14
_space_group_name_Hall '-P 2yn'
_space_group_name_H-M_alt 'P 1 21/n 1'
_atom_sites_solution_hydrogens mixed
_audit_creation_date 2023-07-19
_audit_creation_method
;
Olex2 1.5
(compiled 2022.04.07 svn.rca3783a0 for OlexSys, GUI svn.r6498)
;
_audit_update_record
;
2023-12-06 deposited with the CCDC.	2023-12-13 downloaded from the CCDC.
;
_cell_angle_alpha 90
_cell_angle_beta 101.44(3)
_cell_angle_gamma 90
_cell_formula_units_Z 8
_cell_length_a 15.804(3)
_cell_length_b 30.856(6)
_cell_length_c 21.944(4)
_cell_measurement_reflns_used 2306
_cell_measurement_temperature 101.0(2)
_cell_measurement_theta_max 24.35
_cell_measurement_theta_min 1.33
_cell_volume 10488(4)
_computing_cell_refinement 'XDS (Kabsch, 2010)'
_computing_data_collection 'AS QEGUI'
_computing_data_reduction 'XDS (Kabsch, 2010)'
_computing_molecular_graphics 'Olex2 1.5 (Dolomanov et al., 2009)'
_computing_publication_material 'Olex2 1.5 (Dolomanov et al., 2009)'
_computing_structure_refinement 'SHELXL 2018/3 (Sheldrick, 2015)'
_computing_structure_solution 'SHELXT 2018/2 (Sheldrick, 2018)'
_diffrn_ambient_temperature 101.0(2)
_diffrn_detector_area_resol_mean 13.3
_diffrn_measured_fraction_theta_full 0.986
_diffrn_measured_fraction_theta_max 0.985
_diffrn_measurement_device_type 'MX2 Beamline Australian Synchrotron'
_diffrn_measurement_method 'Omega Scan'
_diffrn_radiation_type synchrotron
_diffrn_radiation_wavelength 0.71075
_diffrn_reflns_av_R_equivalents 0.0758
_diffrn_reflns_av_unetI/netI 0.0378
_diffrn_reflns_Laue_measured_fraction_full 0.986
_diffrn_reflns_Laue_measured_fraction_max 0.985
_diffrn_reflns_limit_h_max 19
_diffrn_reflns_limit_h_min -19
_diffrn_reflns_limit_k_max 37
_diffrn_reflns_limit_k_min -37
_diffrn_reflns_limit_l_max 26
_diffrn_reflns_limit_l_min -26
_diffrn_reflns_number 129151
_diffrn_reflns_point_group_measured_fraction_full 0.986
_diffrn_reflns_point_group_measured_fraction_max 0.985
_diffrn_reflns_theta_full 25.242
_diffrn_reflns_theta_max 25.683
_diffrn_reflns_theta_min 1.154
_exptl_absorpt_correction_type none
_exptl_crystal_colour colourless
_exptl_crystal_colour_primary colourless
_exptl_crystal_density_diffrn 1.026
_exptl_crystal_description needle
_exptl_crystal_F_000 3416
_exptl_crystal_size_max 0.50
_exptl_crystal_size_mid 0.05
_exptl_crystal_size_min 0.02
_refine_diff_density_max 0.707
_refine_diff_density_min -0.846
_refine_diff_density_rms 0.101
_refine_ls_extinction_method none
_refine_ls_goodness_of_fit_ref 1.062
_refine_ls_hydrogen_treatment constr
_refine_ls_matrix_type full
_refine_ls_number_parameters 1102
_refine_ls_number_reflns 19615
_refine_ls_number_restraints 0
_refine_ls_restrained_S_all 1.062
_refine_ls_R_factor_all 0.1001
_refine_ls_R_factor_gt 0.0906
_refine_ls_shift/su_max 0.000
_refine_ls_shift/su_mean 0.000
_refine_ls_structure_factor_coef Fsqd
_refine_ls_weighting_details 'w=1/[\s^2^(Fo^2^)+(0.1531P)^2^+22.5597P] where P=(Fo^2^+2Fc^2^)/3'
_refine_ls_weighting_scheme calc
_refine_ls_wR_factor_gt 0.2681
_refine_ls_wR_factor_ref 0.2767
_reflns_Friedel_coverage 0.000
_reflns_number_gt 16298
_reflns_number_total 19615
_reflns_threshold_expression 'I > 2\s(I)'
_cod_data_source_file d3cc05286a2.cif
_cod_data_source_block 1BCP2
_cod_depositor_comments
;
The following automatic conversions were performed:

data item '_exptl_absorpt_correction_type' value 'None' was changed
to 'none' in accordance with the
/home/data/users/saulius/crontab/automatic-downloads/rss-feeds/RSC/lib/dictionaries/cif_core.dic
dictionary named 'cif_core.dic' version 2.4.2 last updated on
2011-04-26.

Automatic conversion script
Id: cif_fix_values 8170 2020-07-09 18:12:32Z antanas 

 Adding full bibliography for 7132521--7132525.cif.
;
_cod_database_code 7132521
_shelx_shelxl_version_number 2018/3
_shelx_space_group_comment
;
The symmetry employed for this shelxl refinement is uniquely defined
by the following loop, which should always be used as a source of
symmetry information in preference to the above space-group names.
They are only intended as comments.
;
_shelx_estimated_absorpt_t_max 0.986
_shelx_estimated_absorpt_t_min 0.958
_diffrn_measurement_detector_type 'Dectris Eiger 16M'
_olex2_refinement_description
;
1. Fixed Uiso
 At 1.2 times of:
  All C(H) groups, All C(H,H) groups, All N(H,H) groups
 At 1.5 times of:
  All O(H,H) groups
2. Others
 Fixed Sof: C104(0.5) H10C(0.5) H10D(0.5) C102(0.5) H10E(0.5) H10F(0.5)
 C103(0.5) H10G(0.5) H10H(0.5) C1A(0.5) H1AA(0.5) H1AB(0.5) C1B(0.5) H1BA(0.5)
 H1BB(0.5) C1C(0.5) H1CA(0.5) H1CB(0.5)
3.a Free rotating group:
 O100(H10I,H10J)
3.b Secondary CH2 refined with riding coordinates:
 C72(H72A,H72B), C73(H73A,H73B), C74(H74A,H74B), C94(H94A,H94B), C92(H92A,
 H92B), C93(H93A,H93B), C62(H62A,H62B), C63(H63A,H63B), C64(H64A,H64B),
 C104(H10C,H10D), C102(H10E,H10F), C103(H10G,H10H), C1A(H1AA,H1AB), C1B(H1BA,
 H1BB), C1C(H1CA,H1CB)
3.c Aromatic/amide H refined with riding coordinates:
 C25(H25), C26(H26), C57(H57), C015(H015), C43(H43), C21(H21), C28(H28),
 C4(H4), C12(H12), C6(H6), C33(H33), C18(H18), C44(H44), C29(H29), C55(H55),
 C22(H22), C19(H19), C14(H14), C41(H41), C3(H3), C7(H7), C51(H51), C47(H47),
 C50(H50), C48(H48), C11(H11), C15(H15), C54(H54), C32(H32), C35(H35), C40(H40),
  C36(H36)
3.d X=CH2 refined with riding coordinates:
 N14(H14A,H14B), N8(H8A,H8B), N2(H2A,H2B), N7(H7A,H7B), N16(H16A,H16B), N6(H6A,
 H6B), N1(H1A,H1B), N17(H17A,H17B), N13(H13A,H13B), N5(H5A,H5B), N15(H15A,H15B),
  N12(H12A,H12B), N3(H3A,H3B), N4(H4A,H4B), N11(H11A,H11B), N10(H10A,H10B)
;
_smtbx_masks_void_probe_radius 1.2
_smtbx_masks_void_truncation_radius 1.2
_olex2_submission_special_instructions 'No special instructions were received'

loop_
_space_group_symop_operation_xyz
'x, y, z'
'-x+1/2, y+1/2, -z+1/2'
'-x, -y, -z'
'x-1/2, -y-1/2, z-1/2'

loop_
_atom_site_label
_atom_site_type_symbol
_atom_site_fract_x
_atom_site_fract_y
_atom_site_fract_z
_atom_site_U_iso_or_equiv
_atom_site_adp_type
_atom_site_occupancy
_atom_site_site_symmetry_order
_atom_site_calc_flag
_atom_site_refinement_flags_posn
_atom_site_refinement_flags_adp
_atom_site_refinement_flags_occupancy
_atom_site_disorder_assembly
_atom_site_disorder_group
O2 O 0.34397(14) 0.38457(7) 0.93602(10) 0.0211(5) Uani 1 1 d . . . . .
O4 O 0.47796(14) 0.42742(7) 0.70132(10) 0.0216(5) Uani 1 1 d . . . . .
O1 O 0.31213(15) 0.31829(7) 0.89585(10) 0.0256(5) Uani 1 1 d . . . . .
O3 O 0.37917(16) 0.38311(8) 0.64806(10) 0.0283(5) Uani 1 1 d . . . . .
O22 O 0.24729(15) 0.08092(8) 0.64929(10) 0.0257(5) Uani 1 1 d . . . . .
O21 O 0.42047(16) 0.18731(8) 0.45509(11) 0.0271(5) Uani 1 1 d . . . . .
O11 O 0.43144(16) 0.46518(7) 0.19473(11) 0.0285(5) Uani 1 1 d . . . . .
O20 O 0.39586(16) 0.11966(8) 0.42081(11) 0.0295(5) Uani 1 1 d . . . . .
O23 O 0.34090(19) 0.12726(9) 0.70292(12) 0.0404(7) Uani 1 1 d . . . . .
O10 O 0.33695(19) 0.41593(8) 0.14775(12) 0.0362(6) Uani 1 1 d . . . . .
N14 N 0.24901(17) 0.29375(8) 0.00097(12) 0.0203(5) Uani 1 1 d . . . . .
H14A H 0.267498 0.301475 -0.032716 0.024 Uiso 1 1 calc R U . . .
H14B H 0.221300 0.269085 0.001752 0.024 Uiso 1 1 calc R U . . .
N8 N 0.47557(17) 0.32071(9) 0.59216(12) 0.0231(6) Uani 1 1 d . . . . .
H8A H 0.530212 0.325274 0.591071 0.028 Uiso 1 1 calc R U . . .
H8B H 0.448402 0.338290 0.613361 0.028 Uiso 1 1 calc R U . . .
N2 N -0.01944(18) 0.29156(9) 0.84601(13) 0.0245(6) Uani 1 1 d . . . . .
H2A H -0.033745 0.298050 0.881682 0.029 Uiso 1 1 calc R U . . .
H2B H -0.003222 0.265025 0.839098 0.029 Uiso 1 1 calc R U . . .
N7 N 0.47203(17) 0.26045(9) 0.52980(12) 0.0225(6) Uani 1 1 d . . . . .
H7A H 0.526632 0.264124 0.527795 0.027 Uiso 1 1 calc R U . . .
H7B H 0.442752 0.238608 0.510194 0.027 Uiso 1 1 calc R U . . .
N16 N 0.12122(18) 0.05126(9) 0.29951(13) 0.0231(6) Uani 1 1 d . . . . .
H16A H 0.123903 0.023267 0.307358 0.028 Uiso 1 1 calc R U . . .
H16B H 0.078742 0.061774 0.271297 0.028 Uiso 1 1 calc R U . . .
N6 N 0.12785(18) 0.05953(9) 0.54380(12) 0.0240(6) Uani 1 1 d . . . . .
H6A H 0.131924 0.032322 0.532704 0.029 Uiso 1 1 calc R U . . .
H6B H 0.165256 0.070206 0.575326 0.029 Uiso 1 1 calc R U . . .
N1 N -0.04616(19) 0.36133(9) 0.81184(13) 0.0261(6) Uani 1 1 d . . . . .
H1A H -0.060697 0.368428 0.847219 0.031 Uiso 1 1 calc R U . . .
H1B H -0.047670 0.380942 0.782520 0.031 Uiso 1 1 calc R U . . .
N17 N 0.24533(18) 0.06330(9) 0.37246(13) 0.0264(6) Uani 1 1 d . . . . .
H17A H 0.249735 0.035479 0.381316 0.032 Uiso 1 1 calc R U . . .
H17B H 0.284159 0.081570 0.392062 0.032 Uiso 1 1 calc R U . . .
O31 O 0.9635(2) 0.43421(9) 0.74157(13) 0.0452(7) Uani 1 1 d . . . . .
N13 N -0.24443(18) 0.25370(10) 0.32181(13) 0.0270(6) Uani 1 1 d . . . . .
H13A H -0.299182 0.256577 0.323890 0.032 Uiso 1 1 calc R U . . .
H13B H -0.213487 0.232702 0.342344 0.032 Uiso 1 1 calc R U . . .
O13 O 0.59294(19) 0.28916(10) 0.30022(14) 0.0477(8) Uani 1 1 d . . . . .
N5 N 0.00839(18) 0.06918(9) 0.46552(12) 0.0248(6) Uani 1 1 d . . . . .
H5A H 0.011200 0.042079 0.453601 0.030 Uiso 1 1 calc R U . . .
H5B H -0.032548 0.086312 0.445778 0.030 Uiso 1 1 calc R U . . .
N15 N 0.3034(2) 0.35569(9) 0.05063(13) 0.0308(7) Uani 1 1 d . . . . .
H15A H 0.322558 0.364153 0.017534 0.037 Uiso 1 1 calc R U . . .
H15B H 0.311793 0.372045 0.084140 0.037 Uiso 1 1 calc R U . . .
N12 N -0.2543(2) 0.31269(10) 0.25663(13) 0.0324(7) Uani 1 1 d . . . . .
H12A H -0.309115 0.316019 0.258215 0.039 Uiso 1 1 calc R U . . .
H12B H -0.229513 0.330534 0.234225 0.039 Uiso 1 1 calc R U . . .
O12 O 0.5454(2) 0.31279(12) 0.38112(15) 0.0558(9) Uani 1 1 d . . . . .
C65 C 0.41746(19) 0.40027(10) 0.69735(14) 0.0185(6) Uani 1 1 d . . . . .
N3 N -0.24920(19) 0.38345(11) 0.41713(15) 0.0342(7) Uani 1 1 d . . . . .
H3A H -0.287707 0.400599 0.394670 0.041 Uiso 1 1 calc R U . . .
H3B H -0.261606 0.369753 0.449427 0.041 Uiso 1 1 calc R U . . .
N4 N -0.1513(2) 0.39793(11) 0.35473(14) 0.0350(7) Uani 1 1 d . . . . .
H4A H -0.188172 0.415331 0.331215 0.042 Uiso 1 1 calc R U . . .
H4B H -0.099789 0.393686 0.346301 0.042 Uiso 1 1 calc R U . . .
C25 C 0.28171(19) 0.27038(10) 0.51151(14) 0.0188(6) Uani 1 1 d . . . . .
H25 H 0.300143 0.264136 0.473797 0.023 Uiso 1 1 calc R U . . .
C27 C 0.16602(18) 0.27575(9) 0.56923(13) 0.0160(6) Uani 1 1 d . . . . .
C26 C 0.19538(19) 0.26836(10) 0.51402(13) 0.0181(6) Uani 1 1 d . . . . .
H26 H 0.154616 0.261772 0.477205 0.022 Uiso 1 1 calc R U . . .
C23 C 0.4343(2) 0.28749(10) 0.56198(14) 0.0199(6) Uani 1 1 d . . . . .
C57 C 0.13242(19) 0.18341(10) 0.24479(13) 0.0177(6) Uani 1 1 d . . . . .
H57 H 0.105472 0.193368 0.204659 0.021 Uiso 1 1 calc R U . . .
C015 C 0.13809(18) 0.13940(10) 0.25644(13) 0.0171(6) Uani 1 1 d . . . . .
H015 H 0.116990 0.119387 0.224088 0.020 Uiso 1 1 calc R U . . .
C60 C 0.33590(19) 0.35692(10) 0.89200(14) 0.0204(6) Uani 1 1 d . . . . .
N11 N 0.3558(2) 0.39604(12) 0.49169(16) 0.0423(8) Uani 1 1 d . . . . .
H11A H 0.391638 0.411368 0.519273 0.051 Uiso 1 1 calc R U . . .
H11B H 0.299805 0.397978 0.489778 0.051 Uiso 1 1 calc R U . . .
N10 N 0.4686(2) 0.36760(11) 0.45649(15) 0.0360(7) Uani 1 1 d . . . . .
H10A H 0.504840 0.382826 0.483946 0.043 Uiso 1 1 calc R U . . .
H10B H 0.488371 0.350267 0.430667 0.043 Uiso 1 1 calc R U . . .
C53 C 0.17502(19) 0.12427(10) 0.31609(14) 0.0190(6) Uani 1 1 d . . . . .
C43 C 0.0302(2) 0.26412(11) 0.33340(14) 0.0228(7) Uani 1 1 d . . . . .
H43 H 0.072051 0.258408 0.369990 0.027 Uiso 1 1 calc R U . . .
C5 C 0.04461(18) 0.28266(10) 0.63088(14) 0.0171(6) Uani 1 1 d . . . . .
C24 C 0.34211(19) 0.28167(10) 0.56486(14) 0.0185(6) Uani 1 1 d . . . . .
O32 O 0.6902(2) 0.35261(13) 0.51986(15) 0.0663(11) Uani 1 1 d . . . . .
C17 C 0.06231(19) 0.13056(10) 0.52897(14) 0.0184(6) Uani 1 1 d . . . . .
C21 C 0.02676(19) 0.20415(10) 0.49630(14) 0.0195(6) Uani 1 1 d . . . . .
H21 H 0.002565 0.223967 0.464449 0.023 Uiso 1 1 calc R U . . .
C16 C 0.0659(2) 0.08422(10) 0.51327(14) 0.0212(6) Uani 1 1 d . . . . .
C28 C 0.22782(19) 0.28466(10) 0.62263(13) 0.0178(6) Uani 1 1 d . . . . .
H28 H 0.210399 0.287818 0.661416 0.021 Uiso 1 1 calc R U . . .
C52 C 0.1810(2) 0.07752(10) 0.33014(14) 0.0197(6) Uani 1 1 d . . . . .
C4 C 0.06947(19) 0.32344(10) 0.65683(14) 0.0194(6) Uani 1 1 d . . . . .
H4 H 0.101529 0.342422 0.635932 0.023 Uiso 1 1 calc R U . . .
C12 C 0.0368(2) 0.33249(11) 0.49250(15) 0.0221(6) Uani 1 1 d . . . . .
H12 H 0.096482 0.339525 0.500485 0.027 Uiso 1 1 calc R U . . .
C56 C 0.1656(2) 0.21356(10) 0.29086(14) 0.0183(6) Uani 1 1 d . . . . .
C45 C 0.2627(2) 0.31901(10) 0.05001(14) 0.0205(6) Uani 1 1 d . . . . .
C6 C -0.00835(19) 0.25727(10) 0.66024(14) 0.0200(6) Uani 1 1 d . . . . .
H6 H -0.030209 0.230652 0.641789 0.024 Uiso 1 1 calc R U . . .
C2 C 0.00023(19) 0.30933(10) 0.74292(14) 0.0189(6) Uani 1 1 d . . . . .
C1 C -0.02230(19) 0.32165(10) 0.80282(14) 0.0203(6) Uani 1 1 d . . . . .
C20 C 0.05869(18) 0.21960(10) 0.55597(14) 0.0173(6) Uani 1 1 d . . . . .
C33 C 0.2997(2) 0.28073(10) 0.34257(14) 0.0223(6) Uani 1 1 d . . . . .
H33 H 0.321417 0.255678 0.325714 0.027 Uiso 1 1 calc R U . . .
C18 C 0.09371(19) 0.14581(10) 0.58905(14) 0.0196(6) Uani 1 1 d . . . . .
H18 H 0.115717 0.125900 0.621342 0.024 Uiso 1 1 calc R U . . .
C44 C -0.0559(2) 0.26694(11) 0.33749(14) 0.0231(7) Uani 1 1 d . . . . .
H44 H -0.072984 0.262731 0.376210 0.028 Uiso 1 1 calc R U . . .
C29 C 0.3142(2) 0.28897(10) 0.61982(14) 0.0209(6) Uani 1 1 d . . . . .
H29 H 0.354746 0.297018 0.656072 0.025 Uiso 1 1 calc R U . . .
C42 C 0.0572(2) 0.26939(9) 0.27736(13) 0.0184(6) Uani 1 1 d . . . . .
C55 C 0.1995(2) 0.19809(10) 0.35075(14) 0.0221(6) Uani 1 1 d . . . . .
H55 H 0.220009 0.218039 0.383301 0.026 Uiso 1 1 calc R U . . .
C22 C 0.02952(19) 0.16039(10) 0.48236(14) 0.0200(6) Uani 1 1 d . . . . .
H22 H 0.009054 0.150680 0.440978 0.024 Uiso 1 1 calc R U . . .
C19 C 0.09306(19) 0.18959(10) 0.60199(13) 0.0191(6) Uani 1 1 d . . . . .
H19 H 0.116359 0.199495 0.642872 0.023 Uiso 1 1 calc R U . . .
C34 C 0.2120(2) 0.29101(10) 0.32521(13) 0.0197(6) Uani 1 1 d . . . . .
C8 C 0.06921(19) 0.26865(10) 0.56951(14) 0.0177(6) Uani 1 1 d . . . . .
C46 C 0.2329(2) 0.30434(10) 0.10694(14) 0.0200(6) Uani 1 1 d . . . . .
C90 C 0.3996(2) 0.14869(11) 0.46140(15) 0.0224(6) Uani 1 1 d . . . . .
C49 C 0.1791(2) 0.27539(10) 0.21443(13) 0.0195(6) Uani 1 1 d . . . . .
C14 C -0.0792(2) 0.28665(10) 0.50761(14) 0.0208(6) Uani 1 1 d . . . . .
H14 H -0.099124 0.261753 0.525994 0.025 Uiso 1 1 calc R U . . .
C39 C -0.1175(2) 0.27607(10) 0.28378(14) 0.0226(7) Uani 1 1 d . . . . .
C41 C -0.0053(2) 0.27708(10) 0.22391(14) 0.0226(7) Uani 1 1 d . . . . .
H41 H 0.011412 0.279447 0.184760 0.027 Uiso 1 1 calc R U . . .
C3 C 0.04826(19) 0.33649(10) 0.71212(15) 0.0214(6) Uani 1 1 d . . . . .
H3 H 0.066465 0.364044 0.729152 0.026 Uiso 1 1 calc R U . . .
C13 C 0.00948(19) 0.29635(10) 0.52013(13) 0.0179(6) Uani 1 1 d . . . . .
C38 C -0.2089(2) 0.28072(11) 0.28807(14) 0.0247(7) Uani 1 1 d . . . . .
C7 C -0.0296(2) 0.26998(10) 0.71543(15) 0.0214(6) Uani 1 1 d . . . . .
H7 H -0.064870 0.251829 0.734951 0.026 Uiso 1 1 calc R U . . .
C51 C 0.1874(2) 0.33237(10) 0.13948(14) 0.0241(7) Uani 1 1 d . . . . .
H51 H 0.174899 0.361197 0.125305 0.029 Uiso 1 1 calc R U . . .
C47 C 0.2510(2) 0.26258(10) 0.12845(14) 0.0207(6) Uani 1 1 d . . . . .
H47 H 0.280601 0.243318 0.106132 0.025 Uiso 1 1 calc R U . . .
C50 C 0.1611(2) 0.31779(10) 0.19188(15) 0.0248(7) Uani 1 1 d . . . . .
H50 H 0.129948 0.336796 0.213439 0.030 Uiso 1 1 calc R U . . .
C48 C 0.2261(2) 0.24856(10) 0.18279(14) 0.0207(6) Uani 1 1 d . . . . .
H48 H 0.241555 0.220298 0.198271 0.025 Uiso 1 1 calc R U . . .
C95 C 0.3073(2) 0.10812(11) 0.65347(14) 0.0235(7) Uani 1 1 d . . . . .
C75 C 0.4462(2) 0.39224(10) 0.23097(14) 0.0229(7) Uani 1 1 d . . . . .
C37 C 0.1538(2) 0.26237(10) 0.27656(13) 0.0190(6) Uani 1 1 d . . . . .
C11 C -0.0212(2) 0.35879(11) 0.45324(15) 0.0241(7) Uani 1 1 d . . . . .
H11 H -0.000810 0.383419 0.434516 0.029 Uiso 1 1 calc R U . . .
C15 C -0.1382(2) 0.31277(11) 0.46889(15) 0.0244(7) Uani 1 1 d . . . . .
H15 H -0.198012 0.305923 0.461253 0.029 Uiso 1 1 calc R U . . .
C10 C -0.1092(2) 0.34923(11) 0.44117(14) 0.0233(7) Uani 1 1 d . . . . .
C54 C 0.2033(2) 0.15427(10) 0.36292(14) 0.0218(6) Uani 1 1 d . . . . .
H54 H 0.225638 0.144408 0.403969 0.026 Uiso 1 1 calc R U . . .
C32 C 0.3551(2) 0.30657(11) 0.38395(15) 0.0250(7) Uani 1 1 d . . . . .
H32 H 0.414068 0.298573 0.396500 0.030 Uiso 1 1 calc R U . . .
C31 C 0.3249(2) 0.34433(11) 0.40734(15) 0.0259(7) Uani 1 1 d . . . . .
C35 C 0.1827(2) 0.32907(11) 0.34835(15) 0.0242(7) Uani 1 1 d . . . . .
H35 H 0.123657 0.337022 0.336428 0.029 Uiso 1 1 calc R U . . .
C40 C -0.0912(2) 0.28127(11) 0.22749(14) 0.0246(7) Uani 1 1 d . . . . .
H40 H -0.132688 0.287790 0.191042 0.029 Uiso 1 1 calc R U . . .
C61 C 0.35893(19) 0.37140(10) 0.83209(14) 0.0205(6) Uani 1 1 d . . . . .
C02U C 0.3903(2) 0.38752(10) 0.75735(14) 0.0201(6) Uani 1 1 d . . . . .
C76 C 0.4009(2) 0.42679(10) 0.18855(15) 0.0244(7) Uani 1 1 d . . . . .
C70 C 0.5516(2) 0.31535(11) 0.32573(16) 0.0255(7) Uani 1 1 d . . . . .
C9 C -0.1733(2) 0.37828(11) 0.40246(15) 0.0260(7) Uani 1 1 d . . . . .
C66 C 0.3387(2) 0.11953(11) 0.59511(15) 0.0245(7) Uani 1 1 d . . . . .
C91 C 0.3738(2) 0.13580(11) 0.52140(15) 0.0234(7) Uani 1 1 d . . . . .
C71 C 0.5036(2) 0.35050(10) 0.28575(15) 0.0230(7) Uani 1 1 d . . . . .
C36 C 0.2392(2) 0.35547(11) 0.38871(15) 0.0264(7) Uani 1 1 d . . . . .
H36 H 0.218496 0.381510 0.403642 0.032 Uiso 1 1 calc R U . . .
O30 O 0.9639(3) 0.47749(14) 0.66129(18) 0.0786(14) Uani 1 1 d . . . . .
C30 C 0.3855(2) 0.37073(12) 0.45405(16) 0.0311(8) Uani 1 1 d . . . . .
C105 C 0.7667(2) 0.38985(12) 0.60709(17) 0.0295(7) Uani 1 1 d . . . . .
C72 C 0.4540(2) 0.39059(12) 0.30280(16) 0.0308(8) Uani 1 1 d . . . . .
H72A H 0.489466 0.413578 0.326917 0.037 Uiso 1 1 calc R U . . .
H72B H 0.399981 0.384552 0.317698 0.037 Uiso 1 1 calc R U . . .
C106 C 0.6917(2) 0.36343(13) 0.57349(18) 0.0325(8) Uani 1 1 d . . . . .
C73 C 0.5437(2) 0.38083(12) 0.24333(19) 0.0329(8) Uani 1 1 d . . . . .
H73A H 0.564768 0.366758 0.208629 0.039 Uiso 1 1 calc R U . . .
H73B H 0.583495 0.403340 0.264637 0.039 Uiso 1 1 calc R U . . .
C101 C 0.8600(2) 0.42108(12) 0.65030(18) 0.0334(8) Uani 1 1 d . . . . .
O33 O 0.6372(3) 0.3517(2) 0.6034(2) 0.115(2) Uani 1 1 d . . . . .
C74 C 0.4266(3) 0.34400(12) 0.2299(2) 0.0401(10) Uani 1 1 d . . . . .
H74A H 0.439556 0.327641 0.194032 0.048 Uiso 1 1 calc R U . . .
H74B H 0.370905 0.335667 0.240663 0.048 Uiso 1 1 calc R U . . .
C100 C 0.9350(3) 0.44592(13) 0.6868(2) 0.0399(9) Uani 1 1 d . . . . .
C94 C 0.4260(3) 0.1388(2) 0.58776(18) 0.0548(14) Uani 1 1 d . . . . .
H94A H 0.438564 0.168458 0.604309 0.066 Uiso 1 1 calc R U . . .
H94B H 0.476384 0.119166 0.597988 0.066 Uiso 1 1 calc R U . . .
C92 C 0.3454(5) 0.09074(16) 0.5399(2) 0.0639(16) Uani 1 1 d . . . . .
H92A H 0.290025 0.079845 0.515422 0.077 Uiso 1 1 calc R U . . .
H92B H 0.390941 0.068257 0.547548 0.077 Uiso 1 1 calc R U . . .
C93 C 0.2977(3) 0.1537(2) 0.5478(2) 0.0617(16) Uani 1 1 d . . . . .
H93A H 0.303084 0.184114 0.562310 0.074 Uiso 1 1 calc R U . . .
H93B H 0.239361 0.146721 0.523761 0.074 Uiso 1 1 calc R U . . .
C62 C 0.3685(5) 0.41733(15) 0.8074(2) 0.078(2) Uani 1 1 d . . . . .
H62A H 0.314407 0.434192 0.795637 0.093 Uiso 1 1 calc R U . . .
H62B H 0.416919 0.434694 0.830743 0.093 Uiso 1 1 calc R U . . .
C63 C 0.3131(4) 0.3602(3) 0.76601(19) 0.084(2) Uani 1 1 d . . . . .
H63A H 0.255661 0.373664 0.751850 0.101 Uiso 1 1 calc R U . . .
H63B H 0.314604 0.329343 0.754090 0.101 Uiso 1 1 calc R U . . .
C64 C 0.4418(4) 0.3611(2) 0.8104(3) 0.083(2) Uani 1 1 d . . . . .
H64A H 0.450759 0.330248 0.801076 0.099 Uiso 1 1 calc R U . . .
H64B H 0.494569 0.375106 0.834037 0.099 Uiso 1 1 calc R U . . .
C104 C 0.7856(6) 0.4037(4) 0.6773(4) 0.047(2) Uani 0.5 1 d . . P A 1
H10C H 0.746176 0.425630 0.689291 0.057 Uiso 0.5 1 calc R U P A 1
H10D H 0.799684 0.379985 0.708004 0.057 Uiso 0.5 1 calc R U P A 1
C102 C 0.8471(5) 0.4067(3) 0.5831(4) 0.042(2) Uani 0.5 1 d . . P A 2
H10E H 0.887431 0.384284 0.573749 0.050 Uiso 0.5 1 calc R U P A 2
H10F H 0.836222 0.430030 0.551578 0.050 Uiso 0.5 1 calc R U P A 2
C103 C 0.7989(6) 0.4333(3) 0.5890(5) 0.053(3) Uani 0.5 1 d . . P A 1
H10G H 0.760405 0.458308 0.590846 0.063 Uiso 0.5 1 calc R U P A 1
H10H H 0.824789 0.433381 0.551403 0.063 Uiso 0.5 1 calc R U P A 1
O100 O 0.62886(15) 0.27502(8) 0.48644(11) 0.0284(5) Uani 1 1 d G . . . .
H10I H 0.653018 0.298288 0.501665 0.043 Uiso 1 1 d G U . . .
H10J H 0.607293 0.281350 0.448876 0.043 Uiso 1 1 d G U . . .
C1A C 0.8630(5) 0.3749(3) 0.6193(6) 0.061(3) Uani 0.5 1 d . . P A 1
H1AA H 0.890535 0.373501 0.582620 0.074 Uiso 0.5 1 calc R U P A 1
H1AB H 0.878251 0.350165 0.648174 0.074 Uiso 0.5 1 calc R U P A 1
C1B C 0.7631(5) 0.4347(3) 0.6376(5) 0.049(2) Uani 0.5 1 d . . P A 2
H1BA H 0.735408 0.435675 0.674305 0.059 Uiso 0.5 1 calc R U P A 2
H1BB H 0.746989 0.459402 0.608935 0.059 Uiso 0.5 1 calc R U P A 2
C1C C 0.8246(6) 0.3757(3) 0.6666(5) 0.048(2) Uani 0.5 1 d . . P A 2
H1CA H 0.862208 0.350471 0.663627 0.057 Uiso 0.5 1 calc R U P A 2
H1CB H 0.798052 0.374865 0.703850 0.057 Uiso 0.5 1 calc R U P A 2

loop_
_atom_site_aniso_label
_atom_site_aniso_U_11
_atom_site_aniso_U_22
_atom_site_aniso_U_33
_atom_site_aniso_U_23
_atom_site_aniso_U_13
_atom_site_aniso_U_12
O2 0.0263(11) 0.0208(11) 0.0168(10) -0.0033(8) 0.0060(9) -0.0059(9)
O4 0.0197(11) 0.0226(11) 0.0206(11) 0.0010(9) -0.0011(9) -0.0049(9)
O1 0.0328(12) 0.0240(12) 0.0210(11) -0.0027(9) 0.0081(10) -0.0100(10)
O3 0.0329(13) 0.0338(13) 0.0173(11) -0.0015(9) 0.0029(10) -0.0094(10)
O22 0.0266(12) 0.0277(12) 0.0201(11) 0.0041(9) -0.0023(9) -0.0084(9)
O21 0.0332(13) 0.0278(12) 0.0217(11) 0.0000(9) 0.0089(10) -0.0065(10)
O11 0.0341(13) 0.0191(11) 0.0292(12) -0.0009(9) -0.0015(10) 0.0000(9)
O20 0.0372(13) 0.0265(12) 0.0284(12) -0.0018(10) 0.0149(11) -0.0070(10)
O23 0.0532(17) 0.0462(16) 0.0212(12) -0.0068(11) 0.0060(12) -0.0238(13)
O10 0.0507(16) 0.0246(13) 0.0264(13) -0.0009(10) -0.0093(12) -0.0041(11)
N14 0.0239(13) 0.0210(13) 0.0177(12) -0.0009(10) 0.0079(10) -0.0055(10)
N8 0.0166(12) 0.0327(15) 0.0193(13) -0.0018(11) 0.0022(10) -0.0061(11)
N2 0.0309(15) 0.0210(13) 0.0219(13) -0.0050(10) 0.0060(11) 0.0026(11)
N7 0.0152(12) 0.0285(14) 0.0241(13) -0.0025(11) 0.0042(10) -0.0041(10)
N16 0.0255(14) 0.0167(13) 0.0243(13) 0.0027(10) -0.0019(11) -0.0037(10)
N6 0.0295(14) 0.0197(13) 0.0193(13) -0.0055(10) -0.0038(11) 0.0030(11)
N1 0.0321(15) 0.0228(14) 0.0254(14) -0.0016(11) 0.0108(12) 0.0034(11)
N17 0.0289(14) 0.0172(13) 0.0268(14) 0.0068(11) -0.0095(12) -0.0019(11)
O31 0.0547(18) 0.0348(15) 0.0392(16) 0.0031(12) -0.0077(13) -0.0129(13)
N13 0.0213(13) 0.0308(15) 0.0273(14) 0.0042(12) 0.0008(11) 0.0076(11)
O13 0.0434(16) 0.0467(17) 0.0443(16) -0.0104(13) -0.0118(13) 0.0226(13)
N5 0.0314(15) 0.0222(14) 0.0163(12) -0.0037(10) -0.0062(11) 0.0033(11)
N15 0.0497(19) 0.0256(15) 0.0191(13) -0.0039(11) 0.0114(13) -0.0141(13)
N12 0.0339(16) 0.0386(17) 0.0230(14) 0.0064(12) 0.0018(12) 0.0209(13)
O12 0.0447(17) 0.078(2) 0.0507(18) 0.0389(17) 0.0242(15) 0.0311(16)
C65 0.0202(14) 0.0182(14) 0.0156(14) 0.0020(11) 0.0000(11) -0.0002(11)
N3 0.0229(15) 0.0431(18) 0.0358(17) 0.0101(14) 0.0038(13) 0.0069(13)
N4 0.0311(16) 0.0437(18) 0.0296(16) 0.0148(14) 0.0044(13) 0.0103(14)
C25 0.0199(14) 0.0230(15) 0.0127(13) -0.0015(11) 0.0015(11) -0.0037(12)
C27 0.0146(14) 0.0171(14) 0.0153(14) 0.0021(11) 0.0006(11) -0.0018(11)
C26 0.0177(14) 0.0225(15) 0.0129(13) -0.0001(11) -0.0002(11) -0.0033(11)
C23 0.0199(15) 0.0212(15) 0.0163(14) 0.0023(11) -0.0019(12) -0.0035(12)
C57 0.0194(14) 0.0207(15) 0.0118(13) 0.0016(11) 0.0005(11) 0.0013(11)
C015 0.0143(13) 0.0210(15) 0.0152(14) -0.0015(11) 0.0013(11) -0.0023(11)
C60 0.0152(14) 0.0250(16) 0.0199(15) -0.0012(12) 0.0007(12) -0.0021(11)
N11 0.0417(19) 0.048(2) 0.0373(18) -0.0228(15) 0.0087(15) -0.0214(16)
N10 0.0281(16) 0.049(2) 0.0282(16) 0.0002(14) -0.0003(13) -0.0097(14)
C53 0.0163(14) 0.0196(15) 0.0206(15) 0.0026(12) 0.0026(11) -0.0003(11)
C43 0.0254(16) 0.0271(16) 0.0137(14) 0.0034(12) -0.0017(12) 0.0039(13)
C5 0.0134(13) 0.0206(15) 0.0166(14) 0.0003(11) 0.0015(11) -0.0006(11)
C24 0.0176(14) 0.0196(14) 0.0170(14) 0.0018(11) 0.0006(12) -0.0029(11)
O32 0.074(2) 0.086(3) 0.0405(18) -0.0101(17) 0.0161(17) -0.055(2)
C17 0.0163(14) 0.0228(15) 0.0151(14) -0.0007(11) 0.0009(11) 0.0003(11)
C21 0.0191(14) 0.0211(15) 0.0162(14) 0.0026(11) -0.0011(11) -0.0012(11)
C16 0.0213(15) 0.0227(16) 0.0184(15) -0.0022(12) 0.0014(12) 0.0003(12)
C28 0.0199(14) 0.0210(15) 0.0125(13) -0.0019(11) 0.0031(11) -0.0040(11)
C52 0.0205(15) 0.0203(15) 0.0175(14) 0.0015(11) 0.0019(12) -0.0020(12)
C4 0.0190(14) 0.0219(15) 0.0195(14) -0.0002(12) 0.0088(12) -0.0031(12)
C12 0.0168(14) 0.0249(16) 0.0240(16) 0.0002(12) 0.0023(12) -0.0017(12)
C56 0.0213(14) 0.0183(15) 0.0152(14) 0.0021(11) 0.0031(11) 0.0012(11)
C45 0.0227(15) 0.0201(15) 0.0183(14) -0.0001(12) 0.0031(12) 0.0000(12)
C6 0.0164(14) 0.0211(15) 0.0212(15) -0.0041(12) 0.0006(12) -0.0058(11)
C2 0.0163(14) 0.0225(15) 0.0183(14) -0.0018(12) 0.0042(11) 0.0013(11)
C1 0.0164(14) 0.0228(15) 0.0215(15) -0.0038(12) 0.0033(12) -0.0022(11)
C20 0.0153(13) 0.0197(15) 0.0165(14) 0.0013(11) 0.0026(11) -0.0037(11)
C33 0.0294(17) 0.0209(15) 0.0164(14) -0.0003(12) 0.0045(13) 0.0039(13)
C18 0.0202(14) 0.0228(15) 0.0149(14) 0.0016(11) 0.0014(11) -0.0001(12)
C44 0.0276(16) 0.0276(17) 0.0128(14) 0.0025(12) 0.0009(12) 0.0037(13)
C29 0.0197(15) 0.0239(16) 0.0167(14) -0.0001(12) -0.0022(12) -0.0059(12)
C42 0.0261(16) 0.0148(14) 0.0128(13) -0.0014(10) 0.0004(12) 0.0033(11)
C55 0.0323(17) 0.0207(15) 0.0107(13) -0.0021(11) -0.0018(12) -0.0008(13)
C22 0.0199(14) 0.0224(15) 0.0155(14) -0.0013(11) -0.0015(11) -0.0029(12)
C19 0.0182(14) 0.0238(15) 0.0138(13) -0.0006(11) 0.0000(11) -0.0023(12)
C34 0.0263(16) 0.0203(15) 0.0121(13) 0.0015(11) 0.0026(12) -0.0004(12)
C8 0.0160(14) 0.0204(15) 0.0157(14) 0.0002(11) 0.0009(11) -0.0028(11)
C46 0.0236(15) 0.0196(15) 0.0158(14) -0.0004(11) 0.0014(12) -0.0028(12)
C90 0.0186(14) 0.0286(17) 0.0199(15) -0.0001(13) 0.0038(12) -0.0039(12)
C49 0.0246(15) 0.0192(15) 0.0130(14) 0.0008(11) -0.0004(12) -0.0005(12)
C14 0.0196(15) 0.0192(15) 0.0220(15) 0.0011(12) 0.0000(12) -0.0022(12)
C39 0.0277(16) 0.0218(15) 0.0161(14) -0.0008(12) -0.0012(13) 0.0060(12)
C41 0.0308(17) 0.0235(16) 0.0118(14) -0.0020(11) -0.0001(12) 0.0090(13)
C3 0.0174(14) 0.0184(15) 0.0280(16) -0.0051(12) 0.0033(12) -0.0031(11)
C13 0.0194(14) 0.0172(14) 0.0163(14) -0.0024(11) 0.0014(11) 0.0014(11)
C38 0.0274(16) 0.0299(17) 0.0139(14) -0.0018(12) -0.0031(12) 0.0095(13)
C7 0.0186(14) 0.0245(16) 0.0221(15) -0.0009(12) 0.0067(12) -0.0045(12)
C51 0.0381(18) 0.0168(15) 0.0187(15) 0.0008(12) 0.0092(14) 0.0007(13)
C47 0.0209(15) 0.0234(16) 0.0181(14) -0.0016(12) 0.0043(12) 0.0013(12)
C50 0.0386(18) 0.0181(15) 0.0186(15) -0.0010(12) 0.0076(14) 0.0035(13)
C48 0.0218(15) 0.0197(15) 0.0198(15) 0.0018(12) 0.0025(12) 0.0020(12)
C95 0.0272(16) 0.0248(16) 0.0162(14) 0.0000(12) -0.0017(12) -0.0031(13)
C75 0.0356(18) 0.0165(15) 0.0184(15) -0.0001(12) 0.0096(13) 0.0005(13)
C37 0.0241(15) 0.0186(15) 0.0137(14) -0.0001(11) 0.0020(12) 0.0020(12)
C11 0.0254(16) 0.0226(16) 0.0229(16) 0.0026(12) 0.0014(13) -0.0016(13)
C15 0.0200(15) 0.0256(16) 0.0249(16) 0.0017(13) -0.0021(13) -0.0014(12)
C10 0.0236(16) 0.0261(16) 0.0188(15) 0.0011(12) 0.0006(12) 0.0025(13)
C54 0.0260(16) 0.0219(15) 0.0147(14) 0.0041(12) -0.0026(12) -0.0017(12)
C32 0.0244(16) 0.0322(18) 0.0182(15) 0.0009(13) 0.0034(13) -0.0010(13)
C31 0.0341(18) 0.0260(17) 0.0165(15) -0.0010(12) 0.0027(13) -0.0044(14)
C35 0.0287(17) 0.0228(16) 0.0199(15) 0.0000(12) 0.0019(13) 0.0035(13)
C40 0.0304(17) 0.0276(17) 0.0132(14) -0.0019(12) -0.0018(13) 0.0122(13)
C61 0.0184(14) 0.0258(16) 0.0160(14) 0.0003(12) -0.0003(12) -0.0035(12)
C02U 0.0210(15) 0.0220(15) 0.0162(14) 0.0003(12) 0.0007(12) -0.0023(12)
C76 0.0341(18) 0.0200(16) 0.0183(15) -0.0023(12) 0.0035(13) 0.0011(13)
C70 0.0162(14) 0.0247(16) 0.0340(18) 0.0039(14) 0.0013(13) -0.0061(12)
C9 0.0277(17) 0.0246(17) 0.0222(16) -0.0003(13) -0.0030(13) 0.0019(13)
C66 0.0247(16) 0.0294(17) 0.0172(15) -0.0008(13) -0.0014(13) -0.0042(13)
C91 0.0228(15) 0.0266(17) 0.0199(15) 0.0018(12) 0.0024(13) -0.0051(12)
C71 0.0209(15) 0.0224(16) 0.0254(16) -0.0001(13) 0.0044(13) -0.0007(12)
C36 0.0352(18) 0.0220(16) 0.0225(16) -0.0057(13) 0.0067(14) -0.0001(13)
O30 0.076(3) 0.081(3) 0.063(2) 0.033(2) -0.0246(19) -0.055(2)
C30 0.037(2) 0.0289(18) 0.0255(17) -0.0030(14) 0.0027(15) -0.0061(15)
C105 0.0229(17) 0.0327(19) 0.0342(19) -0.0039(15) 0.0093(14) -0.0018(14)
C72 0.0357(19) 0.0352(19) 0.0239(17) 0.0079(14) 0.0119(15) 0.0119(15)
C106 0.0197(16) 0.039(2) 0.038(2) -0.0064(16) 0.0046(15) -0.0014(14)
C73 0.0354(19) 0.0264(18) 0.041(2) 0.0067(15) 0.0166(16) 0.0040(15)
C101 0.0287(18) 0.034(2) 0.0348(19) 0.0008(15) -0.0011(15) -0.0093(15)
O33 0.061(2) 0.195(6) 0.108(4) -0.098(4) 0.062(3) -0.087(3)
C74 0.045(2) 0.0200(17) 0.046(2) 0.0072(15) -0.0159(18) -0.0024(15)
C100 0.036(2) 0.036(2) 0.044(2) 0.0065(17) -0.0002(17) -0.0123(17)
C94 0.042(2) 0.103(4) 0.0182(18) 0.005(2) 0.0037(17) -0.030(2)
C92 0.129(5) 0.042(3) 0.033(2) -0.0094(19) 0.045(3) -0.031(3)
C93 0.050(3) 0.095(4) 0.049(3) 0.047(3) 0.031(2) 0.033(3)
C62 0.178(7) 0.029(2) 0.043(3) 0.0029(19) 0.061(4) -0.004(3)
C63 0.077(4) 0.157(6) 0.0163(19) 0.003(3) 0.004(2) -0.080(4)
C64 0.064(3) 0.136(6) 0.063(3) 0.072(4) 0.048(3) 0.064(4)
C104 0.041(5) 0.063(6) 0.038(5) -0.011(4) 0.009(4) -0.021(5)
C102 0.028(4) 0.057(6) 0.045(5) -0.009(4) 0.017(4) -0.019(4)
C103 0.040(5) 0.054(6) 0.054(6) 0.021(5) -0.013(4) -0.016(4)
O100 0.0243(12) 0.0351(13) 0.0256(12) 0.0030(10) 0.0039(10) 0.0063(10)
C1A 0.019(4) 0.045(5) 0.110(9) -0.031(6) -0.010(5) -0.003(4)
C1B 0.028(4) 0.043(5) 0.070(6) -0.022(5) -0.003(4) -0.001(3)
C1C 0.036(5) 0.047(5) 0.055(5) 0.005(4) -0.002(4) -0.024(4)

loop_
_atom_type_symbol
_atom_type_description
_atom_type_scat_dispersion_real
_atom_type_scat_dispersion_imag
_atom_type_scat_source
C C 0.0033 0.0016 'International Tables Vol C Tables 4.2.6.8 and 6.1.1.4'
H H 0.0000 0.0000 'International Tables Vol C Tables 4.2.6.8 and 6.1.1.4'
N N 0.0061 0.0033 'International Tables Vol C Tables 4.2.6.8 and 6.1.1.4'
O O 0.0106 0.0060 'International Tables Vol C Tables 4.2.6.8 and 6.1.1.4'

loop_
_geom_angle_atom_site_label_1
_geom_angle_atom_site_label_2
_geom_angle_atom_site_label_3
_geom_angle
_geom_angle_site_symmetry_1
_geom_angle_site_symmetry_3
_geom_angle_publ_flag
H14A N14 H14B 120.0 . . ?
C45 N14 H14A 120.0 . . ?
C45 N14 H14B 120.0 . . ?
H8A N8 H8B 120.0 . . ?
C23 N8 H8A 120.0 . . ?
C23 N8 H8B 120.0 . . ?
H2A N2 H2B 120.0 . . ?
C1 N2 H2A 120.0 . . ?
C1 N2 H2B 120.0 . . ?
H7A N7 H7B 120.0 . . ?
C23 N7 H7A 120.0 . . ?
C23 N7 H7B 120.0 . . ?
H16A N16 H16B 120.0 . . ?
C52 N16 H16A 120.0 . . ?
C52 N16 H16B 120.0 . . ?
H6A N6 H6B 120.0 . . ?
C16 N6 H6A 120.0 . . ?
C16 N6 H6B 120.0 . . ?
H1A N1 H1B 120.0 . . ?
C1 N1 H1A 120.0 . . ?
C1 N1 H1B 120.0 . . ?
H17A N17 H17B 120.0 . . ?
C52 N17 H17A 120.0 . . ?
C52 N17 H17B 120.0 . . ?
H13A N13 H13B 120.0 . . ?
C38 N13 H13A 120.0 . . ?
C38 N13 H13B 120.0 . . ?
H5A N5 H5B 120.0 . . ?
C16 N5 H5A 120.0 . . ?
C16 N5 H5B 120.0 . . ?
H15A N15 H15B 120.0 . . ?
C45 N15 H15A 120.0 . . ?
C45 N15 H15B 120.0 . . ?
H12A N12 H12B 120.0 . . ?
C38 N12 H12A 120.0 . . ?
C38 N12 H12B 120.0 . . ?
O4 C65 C02U 117.0(3) . . ?
O3 C65 O4 124.9(3) . . ?
O3 C65 C02U 118.1(3) . . ?
H3A N3 H3B 120.0 . . ?
C9 N3 H3A 120.0 . . ?
C9 N3 H3B 120.0 . . ?
H4A N4 H4B 120.0 . . ?
C9 N4 H4A 120.0 . . ?
C9 N4 H4B 120.0 . . ?
C26 C25 H25 120.2 . . ?
C26 C25 C24 119.6(3) . . ?
C24 C25 H25 120.2 . . ?
C26 C27 C8 118.6(2) . . ?
C28 C27 C26 117.5(3) . . ?
C28 C27 C8 123.5(3) . . ?
C25 C26 C27 121.9(3) . . ?
C25 C26 H26 119.1 . . ?
C27 C26 H26 119.1 . . ?
N8 C23 C24 117.7(3) . . ?
N7 C23 N8 122.2(3) . . ?
N7 C23 C24 120.1(3) . . ?
C015 C57 H57 119.4 . . ?
C015 C57 C56 121.3(3) . . ?
C56 C57 H57 119.4 . . ?
C57 C015 H015 120.0 . . ?
C57 C015 C53 120.0(3) . . ?
C53 C015 H015 120.0 . . ?
O2 C60 C61 117.3(3) . . ?
O1 C60 O2 124.7(3) . . ?
O1 C60 C61 118.0(3) . . ?
H11A N11 H11B 120.0 . . ?
C30 N11 H11A 120.0 . . ?
C30 N11 H11B 120.0 . . ?
H10A N10 H10B 120.0 . . ?
C30 N10 H10A 120.0 . . ?
C30 N10 H10B 120.0 . . ?
C015 C53 C52 121.2(3) . . ?
C54 C53 C015 118.8(3) . . ?
C54 C53 C52 120.0(3) . . ?
C44 C43 H43 119.0 . . ?
C44 C43 C42 121.9(3) . . ?
C42 C43 H43 119.0 . . ?
C4 C5 C8 120.6(3) . . ?
C6 C5 C4 117.5(3) . . ?
C6 C5 C8 121.8(3) . . ?
C25 C24 C23 120.5(3) . . ?
C29 C24 C25 119.2(3) . . ?
C29 C24 C23 120.3(3) . . ?
C18 C17 C16 121.7(3) . . ?
C18 C17 C22 118.7(3) . . ?
C22 C17 C16 119.6(3) . . ?
C20 C21 H21 119.3 . . ?
C22 C21 H21 119.3 . . ?
C22 C21 C20 121.3(3) . . ?
N6 C16 N5 121.6(3) . . ?
N6 C16 C17 120.1(3) . . ?
N5 C16 C17 118.1(3) . . ?
C27 C28 H28 119.6 . . ?
C29 C28 C27 120.9(3) . . ?
C29 C28 H28 119.6 . . ?
N16 C52 C53 118.9(3) . . ?
N17 C52 N16 122.1(3) . . ?
N17 C52 C53 119.0(3) . . ?
C5 C4 H4 119.3 . . ?
C3 C4 C5 121.4(3) . . ?
C3 C4 H4 119.3 . . ?
C13 C12 H12 119.3 . . ?
C13 C12 C11 121.4(3) . . ?
C11 C12 H12 119.3 . . ?
C57 C56 C55 118.1(3) . . ?
C57 C56 C37 119.4(3) . . ?
C55 C56 C37 122.1(3) . . ?
N14 C45 C46 118.6(3) . . ?
N15 C45 N14 121.8(3) . . ?
N15 C45 C46 119.6(3) . . ?
C5 C6 H6 119.3 . . ?
C7 C6 C5 121.4(3) . . ?
C7 C6 H6 119.3 . . ?
C3 C2 C1 121.8(3) . . ?
C3 C2 C7 118.9(3) . . ?
C7 C2 C1 119.2(3) . . ?
N2 C1 C2 118.5(3) . . ?
N1 C1 N2 121.3(3) . . ?
N1 C1 C2 120.2(3) . . ?
C21 C20 C19 118.0(3) . . ?
C21 C20 C8 121.5(3) . . ?
C19 C20 C8 119.9(3) . . ?
C34 C33 H33 119.6 . . ?
C32 C33 H33 119.6 . . ?
C32 C33 C34 120.8(3) . . ?
C17 C18 H18 119.7 . . ?
C19 C18 C17 120.6(3) . . ?
C19 C18 H18 119.7 . . ?
C43 C44 H44 120.5 . . ?
C43 C44 C39 119.1(3) . . ?
C39 C44 H44 120.5 . . ?
C24 C29 C28 120.7(3) . . ?
C24 C29 H29 119.6 . . ?
C28 C29 H29 119.6 . . ?
C43 C42 C41 118.3(3) . . ?
C43 C42 C37 118.1(3) . . ?
C41 C42 C37 123.4(3) . . ?
C56 C55 H55 119.7 . . ?
C54 C55 C56 120.7(3) . . ?
C54 C55 H55 119.7 . . ?
C17 C22 H22 119.9 . . ?
C21 C22 C17 120.2(3) . . ?
C21 C22 H22 119.9 . . ?
C20 C19 H19 119.4 . . ?
C18 C19 C20 121.1(3) . . ?
C18 C19 H19 119.4 . . ?
C33 C34 C37 118.8(3) . . ?
C35 C34 C33 118.3(3) . . ?
C35 C34 C37 122.7(3) . . ?
C5 C8 C27 112.7(2) . . ?
C5 C8 C20 114.1(2) . . ?
C5 C8 C13 103.5(2) . . ?
C20 C8 C27 101.9(2) . . ?
C20 C8 C13 112.3(2) . . ?
C13 C8 C27 112.7(2) . . ?
C51 C46 C45 121.2(3) . . ?
C47 C46 C45 119.4(3) . . ?
C47 C46 C51 119.5(3) . . ?
O21 C90 O20 125.2(3) . . ?
O21 C90 C91 118.1(3) . . ?
O20 C90 C91 116.6(3) . . ?
C50 C49 C37 118.7(3) . . ?
C48 C49 C50 118.0(3) . . ?
C48 C49 C37 122.9(3) . . ?
C13 C14 H14 119.4 . . ?
C15 C14 H14 119.4 . . ?
C15 C14 C13 121.2(3) . . ?
C44 C39 C38 119.5(3) . . ?
C40 C39 C44 119.4(3) . . ?
C40 C39 C38 121.1(3) . . ?
C42 C41 H41 119.8 . . ?
C40 C41 C42 120.5(3) . . ?
C40 C41 H41 119.8 . . ?
C4 C3 C2 120.1(3) . . ?
C4 C3 H3 120.0 . . ?
C2 C3 H3 120.0 . . ?
C12 C13 C8 123.7(3) . . ?
C12 C13 C14 118.2(3) . . ?
C14 C13 C8 117.8(3) . . ?
N13 C38 N12 121.1(3) . . ?
N13 C38 C39 120.6(3) . . ?
N12 C38 C39 118.3(3) . . ?
C6 C7 C2 120.5(3) . . ?
C6 C7 H7 119.7 . . ?
C2 C7 H7 119.7 . . ?
C46 C51 H51 120.2 . . ?
C50 C51 C46 119.6(3) . . ?
C50 C51 H51 120.2 . . ?
C46 C47 H47 119.8 . . ?
C46 C47 C48 120.4(3) . . ?
C48 C47 H47 119.8 . . ?
C49 C50 H50 119.2 . . ?
C51 C50 C49 121.7(3) . . ?
C51 C50 H50 119.2 . . ?
C49 C48 C47 120.8(3) . . ?
C49 C48 H48 119.6 . . ?
C47 C48 H48 119.6 . . ?
O22 C95 O23 124.1(3) . . ?
O22 C95 C66 117.8(3) . . ?
O23 C95 C66 118.1(3) . . ?
C76 C75 C71 178.2(3) . . ?
C76 C75 C72 125.7(3) . . ?
C76 C75 C73 127.2(3) . . ?
C76 C75 C74 128.0(3) . . ?
C72 C75 C71 52.84(19) . . ?
C73 C75 C71 52.57(19) . . ?
C73 C75 C72 86.5(3) . . ?
C74 C75 C71 53.58(19) . . ?
C74 C75 C72 87.6(3) . . ?
C74 C75 C73 88.4(3) . . ?
C56 C37 C42 102.4(2) . . ?
C56 C37 C34 112.8(2) . . ?
C56 C37 C49 113.0(2) . . ?
C42 C37 C49 113.7(2) . . ?
C34 C37 C42 111.5(2) . . ?
C34 C37 C49 103.8(2) . . ?
C12 C11 H11 119.9 . . ?
C12 C11 C10 120.3(3) . . ?
C10 C11 H11 119.9 . . ?
C14 C15 H15 120.2 . . ?
C14 C15 C10 119.6(3) . . ?
C10 C15 H15 120.2 . . ?
C11 C10 C15 119.2(3) . . ?
C11 C10 C9 121.4(3) . . ?
C15 C10 C9 119.2(3) . . ?
C53 C54 H54 119.5 . . ?
C55 C54 C53 121.0(3) . . ?
C55 C54 H54 119.5 . . ?
C33 C32 H32 119.8 . . ?
C33 C32 C31 120.3(3) . . ?
C31 C32 H32 119.8 . . ?
C32 C31 C30 119.2(3) . . ?
C36 C31 C32 119.1(3) . . ?
C36 C31 C30 121.6(3) . . ?
C34 C35 H35 119.7 . . ?
C36 C35 C34 120.5(3) . . ?
C36 C35 H35 119.7 . . ?
C39 C40 H40 119.6 . . ?
C41 C40 C39 120.7(3) . . ?
C41 C40 H40 119.6 . . ?
C60 C61 C02U 177.8(3) . . ?
C60 C61 C62 130.0(3) . . ?
C60 C61 C63 127.8(3) . . ?
C60 C61 C64 126.1(3) . . ?
C62 C61 C02U 52.0(2) . . ?
C63 C61 C02U 52.1(2) . . ?
C63 C61 C62 86.2(4) . . ?
C64 C61 C02U 51.9(2) . . ?
C64 C61 C62 86.0(4) . . ?
C64 C61 C63 86.0(4) . . ?
C65 C02U C61 178.9(3) . . ?
C65 C02U C62 127.8(3) . . ?
C65 C02U C63 128.5(3) . . ?
C65 C02U C64 127.2(3) . . ?
C62 C02U C61 52.5(2) . . ?
C62 C02U C63 86.7(4) . . ?
C63 C02U C61 52.2(2) . . ?
C64 C02U C61 51.7(2) . . ?
C64 C02U C62 86.3(4) . . ?
C64 C02U C63 85.9(4) . . ?
O11 C76 C75 118.0(3) . . ?
O10 C76 O11 123.9(3) . . ?
O10 C76 C75 118.0(3) . . ?
O13 C70 O12 123.5(3) . . ?
O13 C70 C71 117.2(3) . . ?
O12 C70 C71 119.3(3) . . ?
N3 C9 N4 122.5(3) . . ?
N3 C9 C10 119.0(3) . . ?
N4 C9 C10 118.4(3) . . ?
C95 C66 C91 177.3(3) . . ?
C95 C66 C94 129.3(3) . . ?
C95 C66 C92 128.9(3) . . ?
C95 C66 C93 124.9(3) . . ?
C94 C66 C91 51.90(19) . . ?
C92 C66 C91 52.6(2) . . ?
C92 C66 C94 86.4(3) . . ?
C92 C66 C93 87.1(4) . . ?
C93 C66 C91 52.4(2) . . ?
C93 C66 C94 86.1(3) . . ?
C90 C91 C66 178.5(3) . . ?
C90 C91 C94 129.0(3) . . ?
C90 C91 C92 127.7(3) . . ?
C90 C91 C93 127.0(3) . . ?
C94 C91 C66 52.5(2) . . ?
C94 C91 C92 86.2(3) . . ?
C94 C91 C93 86.2(3) . . ?
C92 C91 C66 51.7(2) . . ?
C93 C91 C66 52.0(2) . . ?
C93 C91 C92 86.2(4) . . ?
C70 C71 C75 175.8(3) . . ?
C70 C71 C72 131.0(3) . . ?
C70 C71 C73 124.8(3) . . ?
C70 C71 C74 126.2(3) . . ?
C72 C71 C75 53.18(18) . . ?
C72 C71 C74 86.5(3) . . ?
C73 C71 C75 53.0(2) . . ?
C73 C71 C72 87.1(3) . . ?
C73 C71 C74 87.3(3) . . ?
C74 C71 C75 51.64(19) . . ?
C31 C36 C35 120.8(3) . . ?
C31 C36 H36 119.6 . . ?
C35 C36 H36 119.6 . . ?
N11 C30 N10 120.5(3) . . ?
N11 C30 C31 120.3(3) . . ?
N10 C30 C31 119.2(3) . . ?
C106 C105 C101 178.2(3) . . ?
C106 C105 C104 127.3(4) . . ?
C106 C105 C102 129.1(4) . . ?
C106 C105 C103 128.6(4) . . ?
C106 C105 C1A 124.7(4) . . ?
C106 C105 C1B 127.2(4) . . ?
C104 C105 C101 51.7(3) . . ?
C102 C105 C101 51.7(3) . . ?
C103 C105 C101 53.2(4) . . ?
C103 C105 C104 90.5(6) . . ?
C103 C105 C1A 86.5(6) . . ?
C1A C105 C101 54.4(4) . . ?
C1A C105 C104 85.6(6) . . ?
C1B C105 C101 53.6(3) . . ?
C1B C105 C102 87.1(6) . . ?
C1C C105 C106 123.6(4) . . ?
C1C C105 C101 54.7(3) . . ?
C1C C105 C102 89.6(5) . . ?
C1C C105 C1B 87.2(6) . . ?
C75 C72 H72A 116.1 . . ?
C75 C72 H72B 116.1 . . ?
C71 C72 C75 74.0(2) . . ?
C71 C72 H72A 116.1 . . ?
C71 C72 H72B 116.1 . . ?
H72A C72 H72B 113.1 . . ?
O32 C106 C105 118.9(3) . . ?
O32 C106 O33 123.3(4) . . ?
O33 C106 C105 117.6(4) . . ?
C75 C73 H73A 116.1 . . ?
C75 C73 H73B 116.1 . . ?
C71 C73 C75 74.4(2) . . ?
C71 C73 H73A 116.1 . . ?
C71 C73 H73B 116.1 . . ?
H73A C73 H73B 113.1 . . ?
C100 C101 C105 178.5(3) . . ?
C100 C101 C104 124.3(4) . . ?
C100 C101 C102 127.5(4) . . ?
C100 C101 C103 129.3(4) . . ?
C100 C101 C1A 126.9(4) . . ?
C100 C101 C1B 126.9(4) . . ?
C100 C101 C1C 127.6(4) . . ?
C104 C101 C105 54.3(4) . . ?
C104 C101 C103 91.6(6) . . ?
C104 C101 C1A 86.6(6) . . ?
C102 C101 C105 53.9(3) . . ?
C102 C101 C1B 88.1(5) . . ?
C102 C101 C1C 88.6(6) . . ?
C103 C101 C105 51.9(4) . . ?
C103 C101 C1A 84.9(7) . . ?
C1A C101 C105 53.3(3) . . ?
C1B C101 C105 52.9(3) . . ?
C1B C101 C1C 84.2(6) . . ?
C1C C101 C105 51.2(4) . . ?
C75 C74 C71 74.8(2) . . ?
C75 C74 H74A 116.0 . . ?
C75 C74 H74B 116.0 . . ?
C71 C74 H74A 116.0 . . ?
C71 C74 H74B 116.0 . . ?
H74A C74 H74B 113.0 . . ?
O31 C100 O30 124.0(4) . . ?
O31 C100 C101 117.5(3) . . ?
O30 C100 C101 118.5(4) . . ?
C66 C94 H94A 115.9 . . ?
C66 C94 H94B 115.9 . . ?
C91 C94 C66 75.6(3) . . ?
C91 C94 H94A 115.9 . . ?
C91 C94 H94B 115.9 . . ?
H94A C94 H94B 112.9 . . ?
C66 C92 C91 75.7(3) . . ?
C66 C92 H92A 115.9 . . ?
C66 C92 H92B 115.9 . . ?
C91 C92 H92A 115.9 . . ?
C91 C92 H92B 115.9 . . ?
H92A C92 H92B 112.9 . . ?
C66 C93 C91 75.5(3) . . ?
C66 C93 H93A 115.9 . . ?
C66 C93 H93B 115.9 . . ?
C91 C93 H93A 115.9 . . ?
C91 C93 H93B 115.9 . . ?
H93A C93 H93B 112.9 . . ?
C61 C62 H62A 115.9 . . ?
C61 C62 H62B 115.9 . . ?
C02U C62 C61 75.5(3) . . ?
C02U C62 H62A 115.9 . . ?
C02U C62 H62B 115.9 . . ?
H62A C62 H62B 112.9 . . ?
C61 C63 C02U 75.7(3) . . ?
C61 C63 H63A 115.9 . . ?
C61 C63 H63B 115.9 . . ?
C02U C63 H63A 115.9 . . ?
C02U C63 H63B 115.9 . . ?
H63A C63 H63B 112.9 . . ?
C61 C64 C02U 76.3(3) . . ?
C61 C64 H64A 115.8 . . ?
C61 C64 H64B 115.8 . . ?
C02U C64 H64A 115.8 . . ?
C02U C64 H64B 115.8 . . ?
H64A C64 H64B 112.8 . . ?
C105 C104 H10C 116.1 . . ?
C105 C104 H10D 116.1 . . ?
C101 C104 C105 74.0(4) . . ?
C101 C104 H10C 116.1 . . ?
C101 C104 H10D 116.1 . . ?
H10C C104 H10D 113.1 . . ?
C105 C102 H10E 116.1 . . ?
C105 C102 H10F 116.1 . . ?
C101 C102 C105 74.4(4) . . ?
C101 C102 H10E 116.1 . . ?
C101 C102 H10F 116.1 . . ?
H10E C102 H10F 113.1 . . ?
C105 C103 C101 74.9(4) . . ?
C105 C103 H10G 116.0 . . ?
C105 C103 H10H 116.0 . . ?
C101 C103 H10G 116.0 . . ?
C101 C103 H10H 116.0 . . ?
H10G C103 H10H 113.0 . . ?
H10I O100 H10J 104.4 . . ?
C105 C1A C101 72.4(4) . . ?
C105 C1A H1AA 116.3 . . ?
C105 C1A H1AB 116.3 . . ?
C101 C1A H1AA 116.3 . . ?
C101 C1A H1AB 116.3 . . ?
H1AA C1A H1AB 113.3 . . ?
C105 C1B C101 73.5(4) . . ?
C105 C1B H1BA 116.2 . . ?
C105 C1B H1BB 116.2 . . ?
C101 C1B H1BA 116.2 . . ?
C101 C1B H1BB 116.2 . . ?
H1BA C1B H1BB 113.2 . . ?
C105 C1C C101 74.2(5) . . ?
C105 C1C H1CA 116.1 . . ?
C105 C1C H1CB 116.1 . . ?
C101 C1C H1CA 116.1 . . ?
C101 C1C H1CB 116.1 . . ?
H1CA C1C H1CB 113.1 . . ?

loop_
_geom_bond_atom_site_label_1
_geom_bond_atom_site_label_2
_geom_bond_distance
_geom_bond_site_symmetry_2
_geom_bond_publ_flag
O2 C60 1.276(4) . ?
O4 C65 1.261(4) . ?
O1 C60 1.258(4) . ?
O3 C65 1.248(4) . ?
O22 C95 1.256(4) . ?
O21 C90 1.251(4) . ?
O11 C76 1.276(4) . ?
O20 C90 1.256(4) . ?
O23 C95 1.257(4) . ?
O10 C76 1.256(4) . ?
N14 H14A 0.8800 . ?
N14 H14B 0.8800 . ?
N14 C45 1.311(4) . ?
N8 H8A 0.8800 . ?
N8 H8B 0.8800 . ?
N8 C23 1.320(4) . ?
N2 H2A 0.8800 . ?
N2 H2B 0.8800 . ?
N2 C1 1.321(4) . ?
N7 H7A 0.8800 . ?
N7 H7B 0.8800 . ?
N7 C23 1.310(4) . ?
N16 H16A 0.8800 . ?
N16 H16B 0.8800 . ?
N16 C52 1.323(4) . ?
N6 H6A 0.8800 . ?
N6 H6B 0.8800 . ?
N6 C16 1.315(4) . ?
N1 H1A 0.8800 . ?
N1 H1B 0.8800 . ?
N1 C1 1.308(4) . ?
N17 H17A 0.8800 . ?
N17 H17B 0.8800 . ?
N17 C52 1.309(4) . ?
O31 C100 1.250(5) . ?
N13 H13A 0.8800 . ?
N13 H13B 0.8800 . ?
N13 C38 1.313(5) . ?
O13 C70 1.240(5) . ?
N5 H5A 0.8800 . ?
N5 H5B 0.8800 . ?
N5 C16 1.327(4) . ?
N15 H15A 0.8800 . ?
N15 H15B 0.8800 . ?
N15 C45 1.300(4) . ?
N12 H12A 0.8800 . ?
N12 H12B 0.8800 . ?
N12 C38 1.329(4) . ?
O12 C70 1.241(5) . ?
C65 C02U 1.515(4) . ?
N3 H3A 0.8800 . ?
N3 H3B 0.8800 . ?
N3 C9 1.313(5) . ?
N4 H4A 0.8800 . ?
N4 H4B 0.8800 . ?
N4 C9 1.315(5) . ?
C25 H25 0.9500 . ?
C25 C26 1.378(4) . ?
C25 C24 1.400(4) . ?
C27 C26 1.400(4) . ?
C27 C28 1.396(4) . ?
C27 C8 1.547(4) . ?
C26 H26 0.9500 . ?
C23 C24 1.482(4) . ?
C57 H57 0.9500 . ?
C57 C015 1.382(4) . ?
C57 C56 1.397(4) . ?
C015 H015 0.9500 . ?
C015 C53 1.403(4) . ?
C60 C61 1.500(4) . ?
N11 H11A 0.8800 . ?
N11 H11B 0.8800 . ?
N11 C30 1.290(5) . ?
N10 H10A 0.8800 . ?
N10 H10B 0.8800 . ?
N10 C30 1.309(5) . ?
C53 C52 1.474(4) . ?
C53 C54 1.389(4) . ?
C43 H43 0.9500 . ?
C43 C44 1.384(5) . ?
C43 C42 1.389(5) . ?
C5 C4 1.405(4) . ?
C5 C6 1.394(4) . ?
C5 C8 1.536(4) . ?
C24 C29 1.382(5) . ?
O32 C106 1.219(5) . ?
C17 C16 1.474(4) . ?
C17 C18 1.395(4) . ?
C17 C22 1.397(4) . ?
C21 H21 0.9500 . ?
C21 C20 1.391(4) . ?
C21 C22 1.387(4) . ?
C28 H28 0.9500 . ?
C28 C29 1.385(4) . ?
C4 H4 0.9500 . ?
C4 C3 1.381(5) . ?
C12 H12 0.9500 . ?
C12 C13 1.379(4) . ?
C12 C11 1.388(5) . ?
C56 C55 1.401(4) . ?
C56 C37 1.542(4) . ?
C45 C46 1.490(4) . ?
C6 H6 0.9500 . ?
C6 C7 1.376(5) . ?
C2 C1 1.478(4) . ?
C2 C3 1.393(4) . ?
C2 C7 1.395(4) . ?
C20 C19 1.398(4) . ?
C20 C8 1.545(4) . ?
C33 H33 0.9500 . ?
C33 C34 1.399(5) . ?
C33 C32 1.383(5) . ?
C18 H18 0.9500 . ?
C18 C19 1.381(4) . ?
C44 H44 0.9500 . ?
C44 C39 1.400(4) . ?
C29 H29 0.9500 . ?
C42 C41 1.395(4) . ?
C42 C37 1.546(4) . ?
C55 H55 0.9500 . ?
C55 C54 1.377(4) . ?
C22 H22 0.9500 . ?
C19 H19 0.9500 . ?
C34 C37 1.541(4) . ?
C34 C35 1.394(4) . ?
C8 C13 1.546(4) . ?
C46 C51 1.407(5) . ?
C46 C47 1.383(4) . ?
C90 C91 1.507(4) . ?
C49 C50 1.408(4) . ?
C49 C48 1.387(4) . ?
C49 C37 1.548(4) . ?
C14 H14 0.9500 . ?
C14 C13 1.406(4) . ?
C14 C15 1.388(4) . ?
C39 C38 1.474(5) . ?
C39 C40 1.389(5) . ?
C41 H41 0.9500 . ?
C41 C40 1.381(5) . ?
C3 H3 0.9500 . ?
C7 H7 0.9500 . ?
C51 H51 0.9500 . ?
C51 C50 1.373(5) . ?
C47 H47 0.9500 . ?
C47 C48 1.397(4) . ?
C50 H50 0.9500 . ?
C48 H48 0.9500 . ?
C95 C66 1.504(5) . ?
C75 C76 1.500(4) . ?
C75 C71 1.870(5) . ?
C75 C72 1.557(4) . ?
C75 C73 1.551(5) . ?
C75 C74 1.519(5) . ?
C11 H11 0.9500 . ?
C11 C10 1.395(5) . ?
C15 H15 0.9500 . ?
C15 C10 1.399(5) . ?
C10 C9 1.486(4) . ?
C54 H54 0.9500 . ?
C32 H32 0.9500 . ?
C32 C31 1.395(5) . ?
C31 C36 1.379(5) . ?
C31 C30 1.497(5) . ?
C35 H35 0.9500 . ?
C35 C36 1.390(5) . ?
C40 H40 0.9500 . ?
C61 C02U 1.873(4) . ?
C61 C62 1.535(5) . ?
C61 C63 1.526(5) . ?
C61 C64 1.513(5) . ?
C02U C62 1.524(6) . ?
C02U C63 1.526(5) . ?
C02U C64 1.518(5) . ?
C70 C71 1.502(5) . ?
C66 C91 1.880(5) . ?
C66 C94 1.540(5) . ?
C66 C92 1.523(5) . ?
C66 C93 1.530(5) . ?
C91 C94 1.527(5) . ?
C91 C92 1.540(5) . ?
C91 C93 1.538(6) . ?
C71 C72 1.550(5) . ?
C71 C73 1.542(5) . ?
C71 C74 1.559(5) . ?
C36 H36 0.9500 . ?
O30 C100 1.254(5) . ?
C105 C106 1.505(5) . ?
C105 C101 1.856(5) . ?
C105 C104 1.569(9) . ?
C105 C102 1.557(8) . ?
C105 C103 1.514(9) . ?
C105 C1A 1.561(9) . ?
C105 C1B 1.543(9) . ?
C105 C1C 1.504(10) . ?
C72 H72A 0.9900 . ?
C72 H72B 0.9900 . ?
C106 O33 1.236(5) . ?
C73 H73A 0.9900 . ?
C73 H73B 0.9900 . ?
C101 C100 1.502(5) . ?
C101 C104 1.516(9) . ?
C101 C102 1.514(9) . ?
C101 C103 1.539(9) . ?
C101 C1A 1.583(10) . ?
C101 C1B 1.558(9) . ?
C101 C1C 1.574(9) . ?
C74 H74A 0.9900 . ?
C74 H74B 0.9900 . ?
C94 H94A 0.9900 . ?
C94 H94B 0.9900 . ?
C92 H92A 0.9900 . ?
C92 H92B 0.9900 . ?
C93 H93A 0.9900 . ?
C93 H93B 0.9900 . ?
C62 H62A 0.9900 . ?
C62 H62B 0.9900 . ?
C63 H63A 0.9900 . ?
C63 H63B 0.9900 . ?
C64 H64A 0.9900 . ?
C64 H64B 0.9900 . ?
C104 H10C 0.9900 . ?
C104 H10D 0.9900 . ?
C102 H10E 0.9900 . ?
C102 H10F 0.9900 . ?
C103 H10G 0.9900 . ?
C103 H10H 0.9900 . ?
O100 H10I 0.8499 . ?
O100 H10J 0.8498 . ?
C1A H1AA 0.9900 . ?
C1A H1AB 0.9900 . ?
C1B H1BA 0.9900 . ?
C1B H1BB 0.9900 . ?
C1C H1CA 0.9900 . ?
C1C H1CB 0.9900 . ?

loop_
_geom_torsion_atom_site_label_1
_geom_torsion_atom_site_label_2
_geom_torsion_atom_site_label_3
_geom_torsion_atom_site_label_4
_geom_torsion
_geom_torsion_site_symmetry_1
_geom_torsion_site_symmetry_2
_geom_torsion_site_symmetry_3
_geom_torsion_site_symmetry_4
_geom_torsion_publ_flag
O2 C60 C61 C62 -18.2(6) . . . . ?
O2 C60 C61 C63 -141.1(5) . . . . ?
O2 C60 C61 C64 101.7(5) . . . . ?
O4 C65 C02U C62 50.1(6) . . . . ?
O4 C65 C02U C63 171.7(5) . . . . ?
O4 C65 C02U C64 -69.0(6) . . . . ?
O1 C60 C61 C62 163.5(5) . . . . ?
O1 C60 C61 C63 40.6(6) . . . . ?
O1 C60 C61 C64 -76.6(6) . . . . ?
O3 C65 C02U C62 -130.4(5) . . . . ?
O3 C65 C02U C63 -8.8(6) . . . . ?
O3 C65 C02U C64 110.5(5) . . . . ?
O22 C95 C66 C94 -157.9(4) . . . . ?
O22 C95 C66 C92 -34.2(6) . . . . ?
O22 C95 C66 C93 84.6(5) . . . . ?
O21 C90 C91 C94 -59.1(5) . . . . ?
O21 C90 C91 C92 179.7(4) . . . . ?
O21 C90 C91 C93 61.2(5) . . . . ?
O20 C90 C91 C94 122.9(5) . . . . ?
O20 C90 C91 C92 1.6(6) . . . . ?
O20 C90 C91 C93 -116.9(5) . . . . ?
O23 C95 C66 C94 24.1(6) . . . . ?
O23 C95 C66 C92 147.8(5) . . . . ?
O23 C95 C66 C93 -93.4(5) . . . . ?
N14 C45 C46 C51 -133.4(3) . . . . ?
N14 C45 C46 C47 47.3(4) . . . . ?
N8 C23 C24 C25 137.7(3) . . . . ?
N8 C23 C24 C29 -39.9(4) . . . . ?
N7 C23 C24 C25 -41.7(4) . . . . ?
N7 C23 C24 C29 140.8(3) . . . . ?
O13 C70 C71 C72 -173.1(4) . . . . ?
O13 C70 C71 C73 -51.6(5) . . . . ?
O13 C70 C71 C74 64.5(5) . . . . ?
N15 C45 C46 C51 48.4(5) . . . . ?
N15 C45 C46 C47 -131.0(3) . . . . ?
O12 C70 C71 C72 9.7(5) . . . . ?
O12 C70 C71 C73 131.3(4) . . . . ?
O12 C70 C71 C74 -112.7(4) . . . . ?
C65 C02U C62 C61 -178.7(3) . . . . ?
C65 C02U C63 C61 179.0(3) . . . . ?
C65 C02U C64 C61 179.8(3) . . . . ?
C25 C24 C29 C28 0.8(5) . . . . ?
C27 C28 C29 C24 -4.4(5) . . . . ?
C27 C8 C13 C12 -18.9(4) . . . . ?
C27 C8 C13 C14 167.9(3) . . . . ?
C26 C25 C24 C23 -175.1(3) . . . . ?
C26 C25 C24 C29 2.5(5) . . . . ?
C26 C27 C28 C29 4.4(4) . . . . ?
C26 C27 C8 C5 -173.8(3) . . . . ?
C26 C27 C8 C20 63.5(3) . . . . ?
C26 C27 C8 C13 -57.1(4) . . . . ?
C23 C24 C29 C28 178.4(3) . . . . ?
C57 C015 C53 C52 179.3(3) . . . . ?
C57 C015 C53 C54 1.6(4) . . . . ?
C57 C56 C55 C54 2.8(5) . . . . ?
C57 C56 C37 C42 74.1(3) . . . . ?
C57 C56 C37 C34 -165.9(3) . . . . ?
C57 C56 C37 C49 -48.6(4) . . . . ?
C015 C57 C56 C55 -4.4(5) . . . . ?
C015 C57 C56 C37 -177.1(3) . . . . ?
C015 C53 C52 N16 -30.7(4) . . . . ?
C015 C53 C52 N17 149.3(3) . . . . ?
C015 C53 C54 C55 -3.3(5) . . . . ?
C60 C61 C62 C02U 178.5(3) . . . . ?
C60 C61 C63 C02U -177.2(3) . . . . ?
C60 C61 C64 C02U 178.6(3) . . . . ?
C43 C44 C39 C38 -177.8(3) . . . . ?
C43 C44 C39 C40 1.2(5) . . . . ?
C43 C42 C41 C40 2.9(5) . . . . ?
C43 C42 C37 C56 66.1(3) . . . . ?
C43 C42 C37 C34 -54.8(4) . . . . ?
C43 C42 C37 C49 -171.7(3) . . . . ?
C5 C4 C3 C2 -0.9(5) . . . . ?
C5 C6 C7 C2 1.3(5) . . . . ?
C5 C8 C13 C12 103.2(3) . . . . ?
C5 C8 C13 C14 -70.1(3) . . . . ?
C24 C25 C26 C27 -2.4(5) . . . . ?
C17 C18 C19 C20 2.0(5) . . . . ?
C21 C20 C19 C18 -1.3(5) . . . . ?
C21 C20 C8 C27 -97.7(3) . . . . ?
C21 C20 C8 C5 140.5(3) . . . . ?
C21 C20 C8 C13 23.2(4) . . . . ?
C16 C17 C18 C19 177.2(3) . . . . ?
C16 C17 C22 C21 -179.2(3) . . . . ?
C28 C27 C26 C25 -1.0(4) . . . . ?
C28 C27 C8 C5 13.3(4) . . . . ?
C28 C27 C8 C20 -109.4(3) . . . . ?
C28 C27 C8 C13 130.0(3) . . . . ?
C52 C53 C54 C55 179.1(3) . . . . ?
C4 C5 C6 C7 -5.3(4) . . . . ?
C4 C5 C8 C27 49.2(4) . . . . ?
C4 C5 C8 C20 164.8(3) . . . . ?
C4 C5 C8 C13 -72.8(3) . . . . ?
C12 C11 C10 C15 -0.2(5) . . . . ?
C12 C11 C10 C9 176.2(3) . . . . ?
C56 C57 C015 C53 2.2(5) . . . . ?
C56 C55 C54 C53 1.0(5) . . . . ?
C45 C46 C51 C50 -179.8(3) . . . . ?
C45 C46 C47 C48 178.0(3) . . . . ?
C6 C5 C4 C3 5.2(4) . . . . ?
C6 C5 C8 C27 -135.9(3) . . . . ?
C6 C5 C8 C20 -20.3(4) . . . . ?
C6 C5 C8 C13 102.1(3) . . . . ?
C1 C2 C3 C4 178.7(3) . . . . ?
C1 C2 C7 C6 -178.8(3) . . . . ?
C20 C21 C22 C17 2.0(5) . . . . ?
C20 C8 C13 C12 -133.3(3) . . . . ?
C20 C8 C13 C14 53.4(4) . . . . ?
C33 C34 C37 C56 48.4(4) . . . . ?
C33 C34 C37 C42 163.0(3) . . . . ?
C33 C34 C37 C49 -74.2(3) . . . . ?
C33 C34 C35 C36 -1.4(5) . . . . ?
C33 C32 C31 C36 0.1(5) . . . . ?
C33 C32 C31 C30 177.5(3) . . . . ?
C18 C17 C16 N6 -29.8(5) . . . . ?
C18 C17 C16 N5 154.2(3) . . . . ?
C18 C17 C22 C21 -1.4(5) . . . . ?
C44 C43 C42 C41 -1.0(5) . . . . ?
C44 C43 C42 C37 -175.6(3) . . . . ?
C44 C39 C38 N13 -42.8(5) . . . . ?
C44 C39 C38 N12 137.6(3) . . . . ?
C44 C39 C40 C41 0.7(5) . . . . ?
C42 C43 C44 C39 -1.1(5) . . . . ?
C42 C41 C40 C39 -2.8(5) . . . . ?
C55 C56 C37 C42 -98.2(3) . . . . ?
C55 C56 C37 C34 21.7(4) . . . . ?
C55 C56 C37 C49 139.1(3) . . . . ?
C22 C17 C16 N6 148.0(3) . . . . ?
C22 C17 C16 N5 -28.0(4) . . . . ?
C22 C17 C18 C19 -0.6(5) . . . . ?
C22 C21 C20 C19 -0.7(5) . . . . ?
C22 C21 C20 C8 170.1(3) . . . . ?
C19 C20 C8 C27 72.9(3) . . . . ?
C19 C20 C8 C5 -48.9(4) . . . . ?
C19 C20 C8 C13 -166.2(3) . . . . ?
C34 C33 C32 C31 -2.4(5) . . . . ?
C34 C35 C36 C31 -0.9(5) . . . . ?
C8 C27 C26 C25 -174.3(3) . . . . ?
C8 C27 C28 C29 177.3(3) . . . . ?
C8 C5 C4 C3 -179.7(3) . . . . ?
C8 C5 C6 C7 179.6(3) . . . . ?
C8 C20 C19 C18 -172.3(3) . . . . ?
C46 C51 C50 C49 0.5(5) . . . . ?
C46 C47 C48 C49 3.2(5) . . . . ?
C90 C91 C94 C66 179.7(4) . . . . ?
C90 C91 C92 C66 -178.2(3) . . . . ?
C90 C91 C93 C66 178.6(3) . . . . ?
C14 C15 C10 C11 -0.3(5) . . . . ?
C14 C15 C10 C9 -176.8(3) . . . . ?
C41 C42 C37 C56 -108.3(3) . . . . ?
C41 C42 C37 C34 130.9(3) . . . . ?
C41 C42 C37 C49 13.9(4) . . . . ?
C3 C2 C1 N2 -140.4(3) . . . . ?
C3 C2 C1 N1 41.0(4) . . . . ?
C3 C2 C7 C6 3.1(5) . . . . ?
C13 C12 C11 C10 0.4(5) . . . . ?
C13 C14 C15 C10 0.7(5) . . . . ?
C38 C39 C40 C41 179.7(3) . . . . ?
C7 C2 C1 N2 41.6(4) . . . . ?
C7 C2 C1 N1 -137.0(3) . . . . ?
C7 C2 C3 C4 -3.3(5) . . . . ?
C51 C46 C47 C48 -1.4(5) . . . . ?
C47 C46 C51 C50 -0.4(5) . . . . ?
C50 C49 C48 C47 -3.1(5) . . . . ?
C50 C49 C37 C56 171.9(3) . . . . ?
C50 C49 C37 C42 55.8(4) . . . . ?
C50 C49 C37 C34 -65.6(3) . . . . ?
C48 C49 C50 C51 1.2(5) . . . . ?
C48 C49 C37 C56 -14.3(4) . . . . ?
C48 C49 C37 C42 -130.5(3) . . . . ?
C48 C49 C37 C34 108.2(3) . . . . ?
C95 C66 C94 C91 -176.9(4) . . . . ?
C95 C66 C92 C91 177.1(4) . . . . ?
C95 C66 C93 C91 179.9(3) . . . . ?
C37 C56 C55 C54 175.2(3) . . . . ?
C37 C42 C41 C40 177.3(3) . . . . ?
C37 C34 C35 C36 -175.2(3) . . . . ?
C37 C49 C50 C51 175.3(3) . . . . ?
C37 C49 C48 C47 -176.9(3) . . . . ?
C11 C12 C13 C8 -173.3(3) . . . . ?
C11 C12 C13 C14 -0.1(5) . . . . ?
C11 C10 C9 N3 -143.6(3) . . . . ?
C11 C10 C9 N4 36.3(5) . . . . ?
C15 C14 C13 C12 -0.5(5) . . . . ?
C15 C14 C13 C8 173.1(3) . . . . ?
C15 C10 C9 N3 32.8(5) . . . . ?
C15 C10 C9 N4 -147.3(3) . . . . ?
C54 C53 C52 N16 146.9(3) . . . . ?
C54 C53 C52 N17 -33.1(5) . . . . ?
C32 C33 C34 C37 177.1(3) . . . . ?
C32 C33 C34 C35 3.0(5) . . . . ?
C32 C31 C36 C35 1.6(5) . . . . ?
C32 C31 C30 N11 -156.1(4) . . . . ?
C32 C31 C30 N10 23.5(5) . . . . ?
C35 C34 C37 C56 -137.8(3) . . . . ?
C35 C34 C37 C42 -23.2(4) . . . . ?
C35 C34 C37 C49 99.6(3) . . . . ?
C40 C39 C38 N13 138.2(3) . . . . ?
C40 C39 C38 N12 -41.4(5) . . . . ?
C76 C75 C72 C71 -178.7(3) . . . . ?
C76 C75 C73 C71 177.8(3) . . . . ?
C76 C75 C74 C71 -179.1(4) . . . . ?
C70 C71 C72 C75 180.0(4) . . . . ?
C70 C71 C73 C75 175.5(3) . . . . ?
C70 C71 C74 C75 -175.5(3) . . . . ?
C36 C31 C30 N11 21.3(5) . . . . ?
C36 C31 C30 N10 -159.2(3) . . . . ?
C30 C31 C36 C35 -175.8(3) . . . . ?
C72 C75 C76 O11 64.9(5) . . . . ?
C72 C75 C76 O10 -117.4(4) . . . . ?
C72 C75 C71 C73 -119.0(3) . . . . ?
C72 C75 C71 C74 119.6(4) . . . . ?
C72 C75 C73 C71 44.3(2) . . . . ?
C72 C75 C74 C71 -43.9(2) . . . . ?
C72 C71 C73 C75 -44.5(2) . . . . ?
C72 C71 C74 C75 44.2(2) . . . . ?
C106 C105 C104 C101 178.2(4) . . . . ?
C106 C105 C102 C101 -178.0(4) . . . . ?
C106 C105 C103 C101 -179.9(4) . . . . ?
C106 C105 C1A C101 -178.1(4) . . . . ?
C106 C105 C1B C101 178.1(4) . . . . ?
C106 C105 C1C C101 179.9(4) . . . . ?
C73 C75 C76 O11 -51.9(5) . . . . ?
C73 C75 C76 O10 125.8(4) . . . . ?
C73 C75 C71 C72 119.0(3) . . . . ?
C73 C75 C71 C74 -121.4(4) . . . . ?
C73 C75 C72 C71 -44.1(2) . . . . ?
C73 C75 C74 C71 42.7(3) . . . . ?
C73 C71 C72 C75 44.4(2) . . . . ?
C73 C71 C74 C75 -43.1(3) . . . . ?
C74 C75 C76 O11 -175.2(4) . . . . ?
C74 C75 C76 O10 2.5(6) . . . . ?
C74 C75 C71 C72 -119.6(4) . . . . ?
C74 C75 C71 C73 121.4(4) . . . . ?
C74 C75 C72 C71 44.4(3) . . . . ?
C74 C75 C73 C71 -43.4(3) . . . . ?
C74 C71 C72 C75 -43.1(2) . . . . ?
C74 C71 C73 C75 42.1(2) . . . . ?
C100 C101 C104 C105 -179.4(4) . . . . ?
C100 C101 C102 C105 179.3(4) . . . . ?
C100 C101 C103 C105 -178.9(5) . . . . ?
C100 C101 C1A C105 178.2(4) . . . . ?
C100 C101 C1B C105 -178.2(4) . . . . ?
C100 C101 C1C C105 178.9(4) . . . . ?
C94 C66 C91 C92 120.0(5) . . . . ?
C94 C66 C91 C93 -119.6(5) . . . . ?
C94 C66 C92 C91 -43.1(3) . . . . ?
C94 C66 C93 C91 43.3(3) . . . . ?
C94 C91 C92 C66 43.5(3) . . . . ?
C94 C91 C93 C66 -43.8(3) . . . . ?
C92 C66 C91 C94 -120.0(5) . . . . ?
C92 C66 C91 C93 120.5(5) . . . . ?
C92 C66 C94 C91 43.6(3) . . . . ?
C92 C66 C93 C91 -43.3(3) . . . . ?
C92 C91 C94 C66 -43.0(3) . . . . ?
C92 C91 C93 C66 42.7(3) . . . . ?
C93 C66 C91 C94 119.6(5) . . . . ?
C93 C66 C91 C92 -120.5(5) . . . . ?
C93 C66 C94 C91 -43.7(3) . . . . ?
C93 C66 C92 C91 43.1(3) . . . . ?
C93 C91 C94 C66 43.4(3) . . . . ?
C93 C91 C92 C66 -42.9(3) . . . . ?
C62 C61 C02U C63 -120.2(6) . . . . ?
C62 C61 C02U C64 120.0(6) . . . . ?
C62 C61 C63 C02U 43.0(4) . . . . ?
C62 C61 C64 C02U -43.1(4) . . . . ?
C62 C02U C63 C61 -43.4(4) . . . . ?
C62 C02U C64 C61 43.5(4) . . . . ?
C63 C61 C02U C62 120.2(6) . . . . ?
C63 C61 C02U C64 -119.8(6) . . . . ?
C63 C61 C62 C02U -43.2(4) . . . . ?
C63 C61 C64 C02U 43.4(4) . . . . ?
C63 C02U C62 C61 43.2(4) . . . . ?
C63 C02U C64 C61 -43.4(4) . . . . ?
C64 C61 C02U C62 -120.0(6) . . . . ?
C64 C61 C02U C63 119.8(6) . . . . ?
C64 C61 C62 C02U 43.1(4) . . . . ?
C64 C61 C63 C02U -43.2(4) . . . . ?
C64 C02U C62 C61 -42.9(4) . . . . ?
C64 C02U C63 C61 43.1(4) . . . . ?
C104 C105 C106 O32 -174.3(7) . . . . ?
C104 C105 C106 O33 1.5(9) . . . . ?
C104 C105 C101 C103 -127.2(9) . . . . ?
C104 C105 C101 C1A 116.4(9) . . . . ?
C104 C105 C103 C101 38.7(6) . . . . ?
C104 C105 C1A C101 -44.8(6) . . . . ?
C104 C101 C100 O31 38.0(8) . . . . ?
C104 C101 C100 O30 -140.5(7) . . . . ?
C104 C101 C103 C105 -40.3(6) . . . . ?
C104 C101 C1A C105 46.8(6) . . . . ?
C102 C105 C106 O32 0.2(8) . . . . ?
C102 C105 C106 O33 176.0(7) . . . . ?
C102 C105 C101 C1B 120.1(8) . . . . ?
C102 C105 C101 C1C -123.3(8) . . . . ?
C102 C105 C1B C101 -42.8(5) . . . . ?
C102 C105 C1C C101 41.0(5) . . . . ?
C102 C101 C100 O31 -138.1(7) . . . . ?
C102 C101 C100 O30 43.4(8) . . . . ?
C102 C101 C1B C105 44.3(5) . . . . ?
C102 C101 C1C C105 -42.5(5) . . . . ?
C103 C105 C106 O32 57.3(8) . . . . ?
C103 C105 C106 O33 -126.9(8) . . . . ?
C103 C105 C101 C104 127.2(9) . . . . ?
C103 C105 C101 C1A -116.4(10) . . . . ?
C103 C105 C104 C101 -39.6(6) . . . . ?
C103 C105 C1A C101 45.9(6) . . . . ?
C103 C101 C100 O31 164.9(7) . . . . ?
C103 C101 C100 O30 -13.6(9) . . . . ?
C103 C101 C104 C105 38.8(6) . . . . ?
C103 C101 C1A C105 -45.1(6) . . . . ?
C1A C105 C106 O32 -60.1(9) . . . . ?
C1A C105 C106 O33 115.7(8) . . . . ?
C1A C105 C101 C104 -116.4(9) . . . . ?
C1A C105 C101 C103 116.4(10) . . . . ?
C1A C105 C104 C101 46.9(6) . . . . ?
C1A C105 C103 C101 -46.9(6) . . . . ?
C1A C101 C100 O31 -76.9(9) . . . . ?
C1A C101 C100 O30 104.5(8) . . . . ?
C1A C101 C104 C105 -46.0(6) . . . . ?
C1A C101 C103 C105 46.1(6) . . . . ?
C1B C105 C106 O32 122.7(7) . . . . ?
C1B C105 C106 O33 -61.5(8) . . . . ?
C1B C105 C101 C102 -120.1(8) . . . . ?
C1B C105 C101 C1C 116.6(8) . . . . ?
C1B C105 C102 C101 44.2(5) . . . . ?
C1B C105 C1C C101 -46.1(5) . . . . ?
C1B C101 C100 O31 100.3(7) . . . . ?
C1B C101 C100 O30 -78.3(8) . . . . ?
C1B C101 C102 C105 -43.6(5) . . . . ?
C1B C101 C1C C105 45.8(5) . . . . ?
C1C C105 C106 O32 -121.8(7) . . . . ?
C1C C105 C106 O33 54.0(8) . . . . ?
C1C C105 C101 C102 123.3(8) . . . . ?
C1C C105 C101 C1B -116.6(8) . . . . ?
C1C C105 C102 C101 -43.0(6) . . . . ?
C1C C105 C1B C101 46.9(5) . . . . ?
C1C C101 C100 O31 -14.5(9) . . . . ?
C1C C101 C100 O30 166.9(7) . . . . ?
C1C C101 C102 C105 40.7(5) . . . . ?
C1C C101 C1B C105 -44.5(5) . . . . ?

loop_
_smtbx_masks_void_nr
_smtbx_masks_void_average_x
_smtbx_masks_void_average_y
_smtbx_masks_void_average_z
_smtbx_masks_void_volume
_smtbx_masks_void_count_electrons
_smtbx_masks_void_content
1 -0.234 0.000 -0.707 1559.6 470.5 ?
2 -0.091 0.500 -0.243 1559.6 470.5 ?
